data_4132407
loop_
_publ_author_name
'Le Gal, Yann'
'Roisnel, Thierry'
'Auban-Senzier, Pascale'
'Bellec, Nathalie'
'\'I\~niguez, Jorge'
'Canadell, Enric'
'Lorcy, Dominique'

_publ_section_title
;
 Stable Metallic State of a Neutral-Radical Single-Component Conductor at
 Ambient Pressure.
;
_journal_issue 22
_journal_name_full 'Journal of the American Chemical Society'
_journal_page_first 6998
_journal_page_last 7004
_journal_paper_doi 10.1021/jacs.8b03714
_journal_volume 140
_journal_year 2018
_chemical_absolute_configuration ad
_chemical_compound_source 'synthesis as described'
_chemical_formula_moiety 'C8 H6 Au N2 S8, C8 H20 N'
_chemical_formula_sum 'C16 H26 Au N3 S8'
_chemical_formula_weight 713.84
_space_group_crystal_system monoclinic
_space_group_IT_number 9
_space_group_name_Hall 'C -2yc'
_space_group_name_H-M_alt 'C 1 c 1'
_atom_sites_solution_hydrogens geom
_cell_angle_alpha 90
_cell_angle_beta 111.118(11)
_cell_angle_gamma 90
_cell_formula_units_Z 4
_cell_length_a 22.294(7)
_cell_length_b 6.3477(18)
_cell_length_c 18.974(5)
_cell_measurement_reflns_used 6757
_cell_measurement_temperature 100
_cell_measurement_theta_max 27.40
_cell_measurement_theta_min 2.43
_cell_measurement_wavelength 0.71073
_cell_volume 2504.8(13)
_computing_cell_refinement 'Bruker APEX2 (Bruker, 2014)'
_computing_data_collection 'Bruker APEX2 (Bruker, 2014)'
_computing_data_reduction 'Bruker APEX2 (Bruker, 2014)'
_computing_molecular_graphics 'SXGRAPH (Farrugia, 1999), Mercury (CSD, 2016)'
_computing_publication_material 'CRYSCALC (T. Roisnel, local program, 2018)'
_computing_structure_refinement 'SHELXL-2017_1 (Sheldrick, 2017)'
_computing_structure_solution 'SIR97 (Altomare et al., 1999)'
_diffrn_ambient_temperature 100
_diffrn_detector 'CCD plate'
_diffrn_measured_fraction_theta_full 0.998
_diffrn_measured_fraction_theta_max 0.991
_diffrn_measurement_device_type 'APEXII, Bruker-AXS'
_diffrn_measurement_method 'CCD rotation images, thin slices'
_diffrn_radiation_monochromator graphite
_diffrn_radiation_probe x-ray
_diffrn_radiation_source 'fine-focus sealed tube'
_diffrn_radiation_type MoK\a
_diffrn_radiation_wavelength 0.71073
_diffrn_reflns_av_R_equivalents 0.0390
_diffrn_reflns_av_unetI/netI 0.0337
_diffrn_reflns_limit_h_max 28
_diffrn_reflns_limit_h_min -28
_diffrn_reflns_limit_k_max 8
_diffrn_reflns_limit_k_min -8
_diffrn_reflns_limit_l_max 24
_diffrn_reflns_limit_l_min -24
_diffrn_reflns_number 20910
_diffrn_reflns_theta_full 25.242
_diffrn_reflns_theta_max 27.467
_diffrn_reflns_theta_min 3.431
_exptl_absorpt_coefficient_mu 6.550
_exptl_absorpt_correction_T_max 0.721
_exptl_absorpt_correction_T_min 0.441
_exptl_absorpt_correction_type multi-scan
_exptl_absorpt_process_details
;
  [Sheldrick, G.M. (2014). SADABS Bruker AXS Inc., Madison, Wisconsin, USA]
;
_exptl_crystal_colour 'dark red'
_exptl_crystal_density_diffrn 1.893
_exptl_crystal_description stick
_exptl_crystal_F_000 1400
_exptl_crystal_size_max 0.400
_exptl_crystal_size_mid 0.130
_exptl_crystal_size_min 0.050
_refine_diff_density_max 0.866
_refine_diff_density_min -0.743
_refine_diff_density_rms 0.092
_refine_ls_abs_structure_details
;
Refined as an inversion twin.
;
_refine_ls_abs_structure_Flack 0.478(9)
_refine_ls_extinction_method none
_refine_ls_goodness_of_fit_ref 0.961
_refine_ls_hydrogen_treatment constr
_refine_ls_matrix_type full
_refine_ls_number_parameters 268
_refine_ls_number_reflns 5466
_refine_ls_number_restraints 2
_refine_ls_restrained_S_all 0.961
_refine_ls_R_factor_all 0.0231
_refine_ls_R_factor_gt 0.0216
_refine_ls_shift/su_max 0.014
_refine_ls_shift/su_mean 0.001
_refine_ls_structure_factor_coef Fsqd
_refine_ls_weighting_details 'w=1/[\s^2^(Fo^2^)+(0.0179P)^2^+8.7534P] where P=(Fo^2^+2Fc^2^)/3'
_refine_ls_weighting_scheme calc
_refine_ls_wR_factor_gt 0.0499
_refine_ls_wR_factor_ref 0.0509
_reflns_Friedel_coverage 0.999
_reflns_Friedel_fraction_full 0.998
_reflns_Friedel_fraction_max 0.991
_reflns_number_gt 5308
_reflns_number_total 5466
_reflns_threshold_expression >2sigma(I)
_cod_data_source_file ja8b03714_si_001.cif
_cod_data_source_block (NEt4)Au(Methiazdt)2
_cod_original_sg_symbol_H-M 'C c'
_cod_database_code 4132407

loop_
_space_group_symop_operation_xyz
'x, y, z'
'x, -y, z+1/2'
'x+1/2, y+1/2, z'
'x+1/2, -y+1/2, z+1/2'

loop_
_atom_site_label
_atom_site_type_symbol
_atom_site_fract_x
_atom_site_fract_y
_atom_site_fract_z
_atom_site_U_iso_or_equiv
_atom_site_adp_type
_atom_site_occupancy
_atom_site_site_symmetry_order
_atom_site_calc_flag
_atom_site_refinement_flags_posn
_atom_site_refinement_flags_adp
_atom_site_refinement_flags_occupancy
_atom_site_disorder_assembly
_atom_site_disorder_group
Au1 Au 0.56879(5) 0.01081(3) 0.16574(7) 0.01959(6) Uani 1 1 d . . . . .
S1 S 0.47947(10) -0.1516(3) 0.07847(12) 0.0362(4) Uani 1 1 d . . . . .
S2 S 0.50693(11) 0.2814(3) 0.18558(13) 0.0422(5) Uani 1 1 d . . . . .
S5 S 0.24306(9) 0.2844(3) -0.01051(15) 0.0492(6) Uani 1 1 d . . . . .
C1A C 0.4202(6) 0.0331(15) 0.0790(8) 0.0361(11) Uani 0.574(15) 1 d . . P A 1
N6A N 0.3581(7) 0.055(2) 0.0319(10) 0.018(2) Uani 0.574(15) 1 d . . P A 1
C4A C 0.3339(6) -0.111(3) -0.0231(9) 0.0233(15) Uani 0.574(15) 1 d . . P A 1
H4A1 H 0.368011 -0.213747 -0.017422 0.035 Uiso 0.574(15) 1 calc R U P A 1
H4A2 H 0.297552 -0.180274 -0.015243 0.035 Uiso 0.574(15) 1 calc R U P A 1
H4A3 H 0.319577 -0.050232 -0.074025 0.035 Uiso 0.574(15) 1 calc R U P A 1
C5A C 0.3200(3) 0.2166(10) 0.0355(4) 0.0238(14) Uani 0.574(15) 1 d . . P A 1
S4A S 0.36836(14) 0.3924(7) 0.1061(2) 0.0249(16) Uani 0.574(15) 1 d . . P A 1
C2A C 0.4326(4) 0.2099(13) 0.1202(5) 0.0361(11) Uani 0.574(15) 1 d . . P A 1
C1B C 0.4202(6) 0.0331(15) 0.0790(8) 0.0361(11) Uani 0.426(15) 1 d . . P A 2
S4B S 0.3405(6) -0.0171(12) -0.0002(8) 0.026(2) Uani 0.426(15) 1 d . . P A 2
C5B C 0.3200(3) 0.2166(10) 0.0355(4) 0.0238(14) Uani 0.426(15) 1 d . . P A 2
N6B N 0.3687(7) 0.290(3) 0.0923(9) 0.018(2) Uani 0.426(15) 1 d . . P A 2
C4B C 0.3651(12) 0.475(4) 0.1317(17) 0.0233(15) Uani 0.426(15) 1 d . . P A 2
H4B1 H 0.406743 0.501244 0.171901 0.035 Uiso 0.426(15) 1 calc R U P A 2
H4B2 H 0.354084 0.594731 0.096654 0.035 Uiso 0.426(15) 1 calc R U P A 2
H4B3 H 0.331948 0.458562 0.153991 0.035 Uiso 0.426(15) 1 calc R U P A 2
C2B C 0.4326(4) 0.2099(13) 0.1202(5) 0.0361(11) Uani 0.426(15) 1 d . . P A 2
S11 S 0.63433(10) -0.2540(3) 0.14808(11) 0.0315(4) Uani 1 1 d . . . . .
S12 S 0.65724(10) 0.1788(3) 0.25546(13) 0.0368(4) Uani 1 1 d . . . . .
S15 S 0.89486(9) -0.2887(3) 0.32299(13) 0.0415(5) Uani 1 1 d . . . . .
C11A C 0.7124(7) -0.165(4) 0.2185(11) 0.0361(11) Uani 0.708(17) 1 d . . P B 1
N16A N 0.7678(4) -0.273(2) 0.2333(5) 0.0186(16) Uani 0.708(17) 1 d . . P B 1
C14A C 0.7700(7) -0.470(2) 0.1877(10) 0.0233(15) Uani 0.708(17) 1 d . . P B 1
H14A H 0.727285 -0.495752 0.149617 0.035 Uiso 0.708(17) 1 calc R U P B 1
H14B H 0.800997 -0.448096 0.162598 0.035 Uiso 0.708(17) 1 calc R U P B 1
H14C H 0.783164 -0.591345 0.221645 0.035 Uiso 0.708(17) 1 calc R U P B 1
C15A C 0.8185(3) -0.2025(9) 0.2881(4) 0.0237(14) Uani 0.708(17) 1 d . . P B 1
S14A S 0.7976(3) 0.0303(9) 0.3236(4) 0.0261(16) Uani 0.708(17) 1 d . . P B 1
C12A C 0.7139(11) 0.007(3) 0.2590(15) 0.0361(11) Uani 0.708(17) 1 d . . P B 1
C11B C 0.7016(19) -0.178(9) 0.206(3) 0.0361(11) Uani 0.292(17) 1 d . . P B 2
S14B S 0.7662(3) -0.3862(18) 0.2182(5) 0.036(4) Uani 0.292(17) 1 d . . P B 2
C15B C 0.8185(3) -0.2025(9) 0.2881(4) 0.0237(14) Uani 0.292(17) 1 d . . P B 2
N16B N 0.7840(14) -0.046(5) 0.2960(19) 0.0186(16) Uani 0.292(17) 1 d . . P B 2
C14B C 0.8101(14) 0.114(5) 0.3453(18) 0.0233(15) Uani 0.292(17) 1 d . . P B 2
H14D H 0.776537 0.216452 0.343063 0.035 Uiso 0.292(17) 1 calc R U P B 2
H14E H 0.828825 0.057236 0.396695 0.035 Uiso 0.292(17) 1 calc R U P B 2
H14F H 0.843700 0.183494 0.331832 0.035 Uiso 0.292(17) 1 calc R U P B 2
C12B C 0.721(2) -0.024(9) 0.266(3) 0.0361(11) Uani 0.292(17) 1 d . . P B 2
N101 N 0.5677(4) 0.7116(7) 0.4140(4) 0.0229(9) Uani 1 1 d . . . . .
C101 C 0.5262(4) 0.5622(12) 0.4399(4) 0.0279(15) Uani 1 1 d . . . . .
H10A H 0.503899 0.464743 0.397823 0.033 Uiso 1 1 calc R U . . .
H10B H 0.554777 0.476355 0.482223 0.033 Uiso 1 1 calc R U . . .
C102 C 0.4758(4) 0.6668(12) 0.4653(5) 0.0407(19) Uani 1 1 d . . . . .
H10C H 0.451793 0.558341 0.480781 0.061 Uiso 1 1 calc R U . . .
H10D H 0.497200 0.760437 0.508109 0.061 Uiso 1 1 calc R U . . .
H10E H 0.446187 0.748794 0.423486 0.061 Uiso 1 1 calc R U . . .
C103 C 0.5252(4) 0.8595(10) 0.3520(4) 0.0272(15) Uani 1 1 d . . . . .
H10F H 0.501152 0.952388 0.374416 0.033 Uiso 1 1 calc R U . . .
H10G H 0.553489 0.950349 0.335020 0.033 Uiso 1 1 calc R U . . .
C104 C 0.4775(4) 0.7513(10) 0.2834(4) 0.0328(18) Uani 1 1 d . . . . .
H10H H 0.452688 0.857777 0.247234 0.049 Uiso 1 1 calc R U . . .
H10I H 0.500669 0.662097 0.259635 0.049 Uiso 1 1 calc R U . . .
H10J H 0.448206 0.664141 0.299125 0.049 Uiso 1 1 calc R U . . .
C105 C 0.6099(4) 0.5717(11) 0.3855(4) 0.0280(15) Uani 1 1 d . . . . .
H10K H 0.633225 0.471474 0.426106 0.034 Uiso 1 1 calc R U . . .
H10L H 0.581624 0.488155 0.342192 0.034 Uiso 1 1 calc R U . . .
C106 C 0.6580(4) 0.6867(12) 0.3613(5) 0.0359(17) Uani 1 1 d . . . . .
H10M H 0.682729 0.584929 0.343978 0.054 Uiso 1 1 calc R U . . .
H10N H 0.635445 0.783474 0.319979 0.054 Uiso 1 1 calc R U . . .
H10O H 0.687160 0.766756 0.404078 0.054 Uiso 1 1 calc R U . . .
C107 C 0.6081(4) 0.8551(10) 0.4776(4) 0.0271(15) Uani 1 1 d . . . . .
H10P H 0.578880 0.937125 0.495904 0.032 Uiso 1 1 calc R U . . .
H10Q H 0.631193 0.956414 0.456793 0.032 Uiso 1 1 calc R U . . .
C108 C 0.6572(4) 0.7430(10) 0.5448(4) 0.0305(16) Uani 1 1 d . . . . .
H10R H 0.680882 0.847265 0.582764 0.046 Uiso 1 1 calc R U . . .
H10S H 0.634990 0.645202 0.567067 0.046 Uiso 1 1 calc R U . . .
H10T H 0.687421 0.664534 0.527867 0.046 Uiso 1 1 calc R U . . .

loop_
_atom_site_aniso_label
_atom_site_aniso_U_11
_atom_site_aniso_U_22
_atom_site_aniso_U_33
_atom_site_aniso_U_23
_atom_site_aniso_U_13
_atom_site_aniso_U_12
Au1 0.01369(10) 0.02247(9) 0.02273(11) 0.00688(15) 0.00670(7) 0.00746(13)
S1 0.0202(9) 0.0397(9) 0.0381(11) 0.0067(8) -0.0022(8) -0.0021(7)
S2 0.0406(12) 0.0418(10) 0.0463(13) 0.0079(9) 0.0183(10) 0.0282(9)
S5 0.0112(9) 0.0525(12) 0.0681(16) 0.0300(10) -0.0047(9) 0.0003(8)
C1A 0.015(2) 0.057(2) 0.038(3) 0.030(2) 0.012(2) 0.019(2)
N6A 0.016(5) 0.016(5) 0.021(5) -0.001(4) 0.006(4) -0.003(4)
C4A 0.018(3) 0.022(3) 0.026(4) -0.004(2) 0.003(3) 0.005(2)
C5A 0.018(3) 0.026(3) 0.023(4) 0.005(2) 0.003(3) 0.001(2)
S4A 0.0129(16) 0.022(3) 0.035(2) -0.006(2) 0.0026(13) 0.0053(12)
C2A 0.015(2) 0.057(2) 0.038(3) 0.030(2) 0.012(2) 0.019(2)
C1B 0.015(2) 0.057(2) 0.038(3) 0.030(2) 0.012(2) 0.019(2)
S4B 0.016(3) 0.026(4) 0.032(5) -0.013(3) 0.002(3) 0.003(2)
C5B 0.018(3) 0.026(3) 0.023(4) 0.005(2) 0.003(3) 0.001(2)
N6B 0.016(5) 0.016(5) 0.021(5) -0.001(4) 0.006(4) -0.003(4)
C4B 0.018(3) 0.022(3) 0.026(4) -0.004(2) 0.003(3) 0.005(2)
C2B 0.015(2) 0.057(2) 0.038(3) 0.030(2) 0.012(2) 0.019(2)
S11 0.0296(10) 0.0335(8) 0.0321(10) 0.0044(7) 0.0120(8) 0.0172(7)
S12 0.0205(9) 0.0335(9) 0.0465(12) 0.0029(8) -0.0001(8) 0.0013(7)
S15 0.0119(9) 0.0432(10) 0.0579(14) 0.0062(9) -0.0011(9) 0.0024(7)
C11A 0.015(2) 0.057(2) 0.038(3) 0.030(2) 0.012(2) 0.019(2)
N16A 0.023(4) 0.010(4) 0.022(4) -0.005(3) 0.007(3) -0.002(3)
C14A 0.018(3) 0.022(3) 0.026(4) -0.004(2) 0.003(3) 0.005(2)
C15A 0.016(3) 0.022(3) 0.032(4) 0.000(2) 0.006(3) 0.002(2)
S14A 0.015(2) 0.024(3) 0.030(3) -0.011(2) -0.0024(19) -0.0013(19)
C12A 0.015(2) 0.057(2) 0.038(3) 0.030(2) 0.012(2) 0.019(2)
C11B 0.015(2) 0.057(2) 0.038(3) 0.030(2) 0.012(2) 0.019(2)
S14B 0.015(3) 0.041(8) 0.041(6) 0.003(6) -0.001(3) 0.007(3)
C15B 0.016(3) 0.022(3) 0.032(4) 0.000(2) 0.006(3) 0.002(2)
N16B 0.023(4) 0.010(4) 0.022(4) -0.005(3) 0.007(3) -0.002(3)
C14B 0.018(3) 0.022(3) 0.026(4) -0.004(2) 0.003(3) 0.005(2)
C12B 0.015(2) 0.057(2) 0.038(3) 0.030(2) 0.012(2) 0.019(2)
N101 0.031(2) 0.018(2) 0.020(2) 0.001(2) 0.0104(18) 0.001(3)
C101 0.034(4) 0.023(3) 0.027(4) 0.001(3) 0.011(3) -0.003(3)
C102 0.047(5) 0.043(4) 0.040(5) -0.005(3) 0.025(4) -0.010(4)
C103 0.039(4) 0.020(3) 0.023(4) 0.007(3) 0.012(3) 0.006(3)
C104 0.049(5) 0.028(3) 0.019(4) -0.003(3) 0.009(4) 0.005(3)
C105 0.035(4) 0.023(4) 0.024(4) -0.006(3) 0.008(3) 0.006(3)
C106 0.039(5) 0.048(4) 0.027(4) 0.003(3) 0.019(4) 0.003(3)
C107 0.038(4) 0.019(3) 0.024(4) -0.003(2) 0.011(3) -0.004(3)
C108 0.041(5) 0.028(3) 0.022(4) 0.000(3) 0.011(3) 0.001(3)

loop_
_atom_type_symbol
_atom_type_description
_atom_type_scat_dispersion_real
_atom_type_scat_dispersion_imag
_atom_type_scat_source
C C 0.0033 0.0016 'International Tables Vol C Tables 4.2.6.8 and 6.1.1.4'
H H 0.0000 0.0000 'International Tables Vol C Tables 4.2.6.8 and 6.1.1.4'
N N 0.0061 0.0033 'International Tables Vol C Tables 4.2.6.8 and 6.1.1.4'
S S 0.1246 0.1234 'International Tables Vol C Tables 4.2.6.8 and 6.1.1.4'
Au Au -2.0133 8.8022 'International Tables Vol C Tables 4.2.6.8 and 6.1.1.4'

loop_
_geom_angle_atom_site_label_1
_geom_angle_atom_site_label_2
_geom_angle_atom_site_label_3
_geom_angle
S2 Au1 S1 92.14(10)
S2 Au1 S11 177.90(11)
S1 Au1 S11 89.91(8)
S2 Au1 S12 86.51(9)
S1 Au1 S12 178.47(12)
S11 Au1 S12 91.46(9)
C1B S1 Au1 98.7(5)
C1A S1 Au1 98.7(5)
C2B S2 Au1 99.3(3)
C2A S2 Au1 99.3(3)
C2A C1A N6A 104.2(9)
C2A C1A S1 124.2(10)
N6A C1A S1 130.6(12)
C5A N6A C1A 123.7(14)
C5A N6A C4A 120.8(13)
C1A N6A C4A 115.5(12)
N6A C4A H4A1 109.5
N6A C4A H4A2 109.5
H4A1 C4A H4A2 109.5
N6A C4A H4A3 109.5
H4A1 C4A H4A3 109.5
H4A2 C4A H4A3 109.5
N6A C5A S5 135.5(9)
N6A C5A S4A 107.1(8)
S5 C5A S4A 117.4(4)
C5A S4A C2A 86.7(4)
C1A C2A S2 125.4(7)
C1A C2A S4A 118.1(7)
S2 C2A S4A 116.4(5)
C2B C1B S1 124.2(10)
C2B C1B S4B 122.7(7)
S1 C1B S4B 111.9(8)
C5B S4B C1B 81.5(6)
N6B C5B S5 136.7(10)
N6B C5B S4B 111.3(11)
S5 C5B S4B 112.0(6)
C5B N6B C4B 122.9(17)
C5B N6B C2B 127.0(18)
C4B N6B C2B 110.0(15)
N6B C4B H4B1 109.5
N6B C4B H4B2 109.5
H4B1 C4B H4B2 109.5
N6B C4B H4B3 109.5
H4B1 C4B H4B3 109.5
H4B2 C4B H4B3 109.5
C1B C2B N6B 96.6(12)
C1B C2B S2 125.4(7)
N6B C2B S2 138.0(11)
C11B S11 Au1 99(2)
C11A S11 Au1 98.7(8)
C12A S12 Au1 99.2(10)
C12B S12 Au1 100(2)
C12A C11A N16A 117.8(16)
C12A C11A S11 119.2(18)
N16A C11A S11 123.0(17)
C15A N16A C11A 117.0(13)
C15A N16A C14A 122.3(10)
C11A N16A C14A 120.7(13)
N16A C14A H14A 109.5
N16A C14A H14B 109.5
H14A C14A H14B 109.5
N16A C14A H14C 109.5
H14A C14A H14C 109.5
H14B C14A H14C 109.5
N16A C15A S15 131.5(7)
N16A C15A S14A 108.8(7)
S15 C15A S14A 119.6(5)
C15A S14A C12A 91.2(8)
C11A C12A S12 131(2)
C11A C12A S14A 105.1(14)
S12 C12A S14A 123.6(16)
C12B C11B S11 134(5)
C12B C11B S14B 112(3)
S11 C11B S14B 111(3)
C15B S14B C11B 84.2(15)
N16B C15B S15 139.6(15)
N16B C15B S14B 108.8(15)
S15 C15B S14B 111.5(4)
C15B N16B C12B 128(4)
C15B N16B C14B 122(3)
C12B N16B C14B 110(4)
N16B C14B H14D 109.5
N16B C14B H14E 109.5
H14D C14B H14E 109.5
N16B C14B H14F 109.5
H14D C14B H14F 109.5
H14E C14B H14F 109.5
N16B C12B C11B 104(4)
N16B C12B S12 140(5)
C11B C12B S12 112(4)
C107 N101 C101 111.8(6)
C107 N101 C105 111.4(6)
C101 N101 C105 106.0(4)
C107 N101 C103 105.5(4)
C101 N101 C103 110.4(6)
C105 N101 C103 111.9(6)
C102 C101 N101 115.7(6)
C102 C101 H10A 108.4
N101 C101 H10A 108.4
C102 C101 H10B 108.4
N101 C101 H10B 108.4
H10A C101 H10B 107.4
C101 C102 H10C 109.5
C101 C102 H10D 109.5
H10C C102 H10D 109.5
C101 C102 H10E 109.5
H10C C102 H10E 109.5
H10D C102 H10E 109.5
C104 C103 N101 115.4(5)
C104 C103 H10F 108.4
N101 C103 H10F 108.4
C104 C103 H10G 108.4
N101 C103 H10G 108.4
H10F C103 H10G 107.5
C103 C104 H10H 109.5
C103 C104 H10I 109.5
H10H C104 H10I 109.5
C103 C104 H10J 109.5
H10H C104 H10J 109.5
H10I C104 H10J 109.5
C106 C105 N101 115.1(6)
C106 C105 H10K 108.5
N101 C105 H10K 108.5
C106 C105 H10L 108.5
N101 C105 H10L 108.5
H10K C105 H10L 107.5
C105 C106 H10M 109.5
C105 C106 H10N 109.5
H10M C106 H10N 109.5
C105 C106 H10O 109.5
H10M C106 H10O 109.5
H10N C106 H10O 109.5
N101 C107 C108 115.2(5)
N101 C107 H10P 108.5
C108 C107 H10P 108.5
N101 C107 H10Q 108.5
C108 C107 H10Q 108.5
H10P C107 H10Q 107.5
C107 C108 H10R 109.5
C107 C108 H10S 109.5
H10R C108 H10S 109.5
C107 C108 H10T 109.5
H10R C108 H10T 109.5
H10S C108 H10T 109.5

loop_
_geom_bond_atom_site_label_1
_geom_bond_atom_site_label_2
_geom_bond_distance
Au1 S2 2.317(2)
Au1 S1 2.322(2)
Au1 S11 2.329(2)
Au1 S12 2.346(2)
S1 C1B 1.768(9)
S1 C1A 1.768(9)
S2 C2B 1.735(9)
S2 C2A 1.735(9)
S5 C5B 1.676(7)
S5 C5A 1.676(7)
C1A C2A 1.338(15)
C1A N6A 1.36(2)
N6A C5A 1.352(16)
N6A C4A 1.44(3)
C4A H4A1 0.9800
C4A H4A2 0.9800
C4A H4A3 0.9800
C5A S4A 1.777(8)
S4A C2A 1.785(8)
C1B C2B 1.338(15)
C1B S4B 1.896(19)
S4B C5B 1.759(11)
C5B N6B 1.309(17)
N6B C4B 1.41(4)
N6B C2B 1.423(17)
C4B H4B1 0.9800
C4B H4B2 0.9800
C4B H4B3 0.9800
S11 C11B 1.59(4)
S11 C11A 1.859(16)
S12 C12A 1.653(17)
S12 C12B 1.88(4)
S15 C15B 1.681(7)
S15 C15A 1.681(7)
C11A C12A 1.33(4)
C11A N16A 1.35(2)
N16A C15A 1.309(12)
N16A C14A 1.53(2)
C14A H14A 0.9800
C14A H14B 0.9800
C14A H14C 0.9800
C15A S14A 1.754(8)
S14A C12A 1.83(3)
C11B C12B 1.43(10)
C11B S14B 1.91(5)
S14B C15B 1.834(13)
C15B N16B 1.30(3)
N16B C12B 1.32(6)
N16B C14B 1.36(6)
C14B H14D 0.9800
C14B H14E 0.9800
C14B H14F 0.9800
N101 C107 1.522(9)
N101 C101 1.525(9)
N101 C105 1.526(9)
N101 C103 1.536(9)
C101 C102 1.524(11)
C101 H10A 0.9900
C101 H10B 0.9900
C102 H10C 0.9800
C102 H10D 0.9800
C102 H10E 0.9800
C103 C104 1.517(10)
C103 H10F 0.9900
C103 H10G 0.9900
C104 H10H 0.9800
C104 H10I 0.9800
C104 H10J 0.9800
C105 C106 1.500(11)
C105 H10K 0.9900
C105 H10L 0.9900
C106 H10M 0.9800
C106 H10N 0.9800
C106 H10O 0.9800
C107 C108 1.525(10)
C107 H10P 0.9900
C107 H10Q 0.9900
C108 H10R 0.9800
C108 H10S 0.9800
C108 H10T 0.9800

loop_
_geom_torsion_atom_site_label_1
_geom_torsion_atom_site_label_2
_geom_torsion_atom_site_label_3
_geom_torsion_atom_site_label_4
_geom_torsion
Au1 S1 C1A C2A 1.4(9)
Au1 S1 C1A N6A 168.1(11)
C2A C1A N6A C5A -5.2(16)
S1 C1A N6A C5A -173.9(9)
C2A C1A N6A C4A 175.7(11)
S1 C1A N6A C4A 7.0(18)
C1A N6A C5A S5 -177.6(8)
C4A N6A C5A S5 1.4(19)
C1A N6A C5A S4A 4.2(15)
C4A N6A C5A S4A -176.7(10)
N6A C5A S4A C2A -1.3(8)
S5 C5A S4A C2A -179.8(5)
N6A C1A C2A S2 -174.8(8)
S1 C1A C2A S2 -5.1(12)
N6A C1A C2A S4A 3.6(11)
S1 C1A C2A S4A 173.3(5)
Au1 S2 C2A C1A 5.5(8)
Au1 S2 C2A S4A -173.0(4)
C5A S4A C2A C1A -1.5(7)
C5A S4A C2A S2 177.1(5)
Au1 S1 C1B C2B 1.4(9)
Au1 S1 C1B S4B 169.4(6)
C2B C1B S4B C5B -7.2(10)
S1 C1B S4B C5B -175.4(6)
C1B S4B C5B N6B 0.9(10)
C1B S4B C5B S5 -177.9(5)
S5 C5B N6B C4B -1(2)
S4B C5B N6B C4B -179.6(15)
S5 C5B N6B C2B -176.4(8)
S4B C5B N6B C2B 5.2(16)
S1 C1B C2B N6B 176.4(9)
S4B C1B C2B N6B 9.6(11)
S1 C1B C2B S2 -5.1(12)
S4B C1B C2B S2 -171.9(7)
C5B N6B C2B C1B -9.4(15)
C4B N6B C2B C1B 174.9(13)
C5B N6B C2B S2 172.4(9)
C4B N6B C2B S2 -3.3(19)
Au1 S2 C2B C1B 5.5(8)
Au1 S2 C2B N6B -176.7(10)
Au1 S11 C11A C12A 0.4(19)
Au1 S11 C11A N16A 177.2(14)
C12A C11A N16A C15A 2(2)
S11 C11A N16A C15A -175.1(10)
C12A C11A N16A C14A -178.5(16)
S11 C11A N16A C14A 5(2)
C11A N16A C15A S15 -179.4(11)
C14A N16A C15A S15 0.9(13)
C11A N16A C15A S14A -3.0(13)
C14A N16A C15A S14A 177.4(8)
N16A C15A S14A C12A 2.6(9)
S15 C15A S14A C12A 179.5(8)
N16A C11A C12A S12 178.2(13)
S11 C11A C12A S12 -5(3)
N16A C11A C12A S14A 0(2)
S11 C11A C12A S14A 177.3(10)
Au1 S12 C12A C11A 6(2)
Au1 S12 C12A S14A -176.5(12)
C15A S14A C12A C11A -1.6(16)
C15A S14A C12A S12 -179.7(13)
Au1 S11 C11B C12B 12(6)
Au1 S11 C11B S14B 171(2)
C11B S14B C15B N16B 5(2)
C11B S14B C15B S15 -176.0(15)
S15 C15B N16B C12B -173(3)
S14B C15B N16B C12B 6(4)
S15 C15B N16B C14B 0(4)
S14B C15B N16B C14B 179(2)
C15B N16B C12B C11B -16(5)
C14B N16B C12B C11B 170(3)
C15B N16B C12B S12 -172(3)
C14B N16B C12B S12 14(6)
S11 C11B C12B N16B 176(4)
S14B C11B C12B N16B 17(5)
S11 C11B C12B S12 -20(7)
S14B C11B C12B S12 -178.8(19)
Au1 S12 C12B N16B 169(5)
Au1 S12 C12B C11B 14(4)
C107 N101 C101 C102 63.0(8)
C105 N101 C101 C102 -175.4(6)
C103 N101 C101 C102 -54.1(8)
C107 N101 C103 C104 -176.9(5)
C101 N101 C103 C104 -56.0(8)
C105 N101 C103 C104 61.8(8)
C107 N101 C105 C106 -54.6(8)
C101 N101 C105 C106 -176.5(6)
C103 N101 C105 C106 63.2(8)
C101 N101 C107 C108 63.0(8)
C105 N101 C107 C108 -55.3(8)
C103 N101 C107 C108 -177.0(5)
